data_4515855
loop_
_publ_author_name
'Gupta, Abhishek Kumar'
'Kumar, Ashwani'
'Singh, Ranjit'
'Devi, Manisha'
'Dhir, Abhimanew'
'Pradeep, Chullikkattil P.'

_publ_section_title
;
 Facile Synthesis of an Organic Solid State Near-Infrared-Emitter with
 Large Stokes Shift via Excited-State Intramolecular Proton Transfer.
;
_journal_issue 10
_journal_name_full 'ACS omega'
_journal_page_first 14341
_journal_page_last 14348
_journal_paper_doi 10.1021/acsomega.8b02116
_journal_volume 3
_journal_year 2018
_chemical_formula_moiety 'C23 H22 N2 O2 S2'
_chemical_formula_sum 'C23 H22 N2 O2 S2'
_chemical_formula_weight 422.54
_space_group_crystal_system triclinic
_space_group_IT_number 2
_space_group_name_Hall '-P 1'
_space_group_name_H-M_alt 'P -1'
_atom_sites_solution_hydrogens geom
_atom_sites_solution_primary iterative
_atom_sites_solution_secondary difmap
_audit_creation_date 2017-05-29
_audit_creation_method
;
Olex2 1.2-ac21
(compiled 2015.09.16 svn.r134, GUI svn.r4998)
;
_cell_angle_alpha 93.055(3)
_cell_angle_beta 107.510(4)
_cell_angle_gamma 106.789(4)
_cell_formula_units_Z 4
_cell_length_a 10.0414(4)
_cell_length_b 15.0433(6)
_cell_length_c 15.5315(6)
_cell_measurement_reflns_used 6400
_cell_measurement_temperature 300
_cell_measurement_theta_max 66.7130
_cell_measurement_theta_min 3.0120
_cell_volume 2116.64(16)
_computing_cell_refinement 'CrysAlisPro 1.171.38.43i (Rigaku OD, 2015)'
_computing_data_collection 'CrysAlisPro 1.171.38.43i (Rigaku OD, 2015)'
_computing_data_reduction 'CrysAlisPro 1.171.38.43i (Rigaku OD, 2015)'
_computing_molecular_graphics 'Olex2 (Dolomanov et al., 2009)'
_computing_publication_material 'Olex2 (Dolomanov et al., 2009)'
_computing_structure_refinement 'ShelXL (Sheldrick, 2008)'
_computing_structure_solution
;
Superflip (Palatinus & Chapuis, 2007;Palatinus & van der Lee, 2008;
Palatinus et al., 2012)
;
_diffrn_ambient_temperature 300
_diffrn_detector 'CCD plate'
_diffrn_detector_area_resol_mean 7.9987
_diffrn_detector_type Eos
_diffrn_measured_fraction_theta_full 0.980
_diffrn_measured_fraction_theta_max 0.980
_diffrn_measurement_details
;
List of Runs (angles in degrees, time in seconds):

  # Type    Start    End  Width  t~exp~   \w     \q     \k     \f   Frames
--------------------------------------------------------------------------
  1  \w     -6.00  88.00   1.00    1.00    --   25.44  57.00  30.00   94
  2  \w    101.00 132.00   1.00    2.00    --   66.72  63.00 -90.00   31
  3  \w    100.00 135.00   1.00    2.00    --   66.72 111.00-150.00   35
  4  \w    108.00 145.00   1.00    2.00    --   66.72 111.00-120.00   37
  5  \w     96.00 175.00   1.00   10.00    --  108.00  32.00-150.00   79
  6  \w    119.00 175.00   1.00   10.00    --  108.00 138.00  30.00   56
  7  \w    110.00 175.00   1.00   10.00    --  108.00  65.00 150.00   65
  8  \w    112.00 178.00   1.00   10.00    --  108.00 104.00 120.00   66
  9  \w     75.00 145.00   1.00    2.00    --   66.72  12.00 -90.00   70
 10  \w     82.00 164.00   1.00   10.00    --  108.00  65.00 -90.00   82
 11  \w     65.00 138.00   1.00    2.00    --   66.72 178.00 -90.00   73
 12  \w     67.00 172.00   1.00   10.00    --  108.00  77.00 -60.00  105
 13  \w     69.00 178.00   1.00   10.00    --  108.00  54.00-120.00  109
 14  \w    117.00 143.00   1.00   10.00    --  108.00 -65.00  60.00   26
 15  \w     66.00 112.00   1.00   10.00    --  108.00-104.00  90.00   46
 16  \w     61.00 138.00   1.00   10.00    --  108.00 -65.00 120.00   77
 17  \w     73.00  99.00   1.00   10.00    --  108.00  65.00 150.00   26
 18  \w     31.00 101.00   1.00   10.00    --  108.00 -65.00  60.00   70
 19  \w     37.00 118.00   1.00   10.00    --  108.00-117.00 -29.91   81
 20  \w     73.00 109.00   1.00   10.00    --  108.00-104.00-180.00   36
 21  \w     28.00  57.00   1.00   10.00    --  108.00-104.00-180.00   29
 22  \w     19.00  83.00   1.00    2.00    --   66.72-111.00-120.00   64
 23  \w     28.00  93.00   1.00   10.00    --  108.00-104.00   0.00   65
 24  \w     23.00  56.00   1.00   10.00    --  108.00-104.00  90.00   33
 25  \w     23.00 101.00   1.00   10.00    --  108.00-104.00  60.00   78
 26  \w      7.00 116.00   1.00    2.00    --   66.72 -38.00 -90.00  109
 27  \w     41.00  67.00   1.00    2.00    --   66.72  63.00 -90.00   26
 28  \w     -9.00  95.00   1.00    1.00    --   25.44  57.00 -90.00  104
 29  \w    -10.00 100.00   1.00    1.00    --   25.44  57.00 150.00  110
 30  \w      1.00 117.00   1.00    2.00    --   66.72 -91.00 -60.00  116
 31  \w    -14.00  72.00   1.00    2.00    --   66.72  12.00 -90.00   86
;
_diffrn_measurement_device 'four-circle diffractometer'
_diffrn_measurement_device_type 'SuperNova, Dual, Cu at zero, Eos'
_diffrn_measurement_method '\w scans'
_diffrn_orient_matrix_type 'CrysAlisPro convention (1999,Acta A55,543-557)'
_diffrn_orient_matrix_UB_11 0.0460423000
_diffrn_orient_matrix_UB_12 0.0932978000
_diffrn_orient_matrix_UB_13 -0.0365299000
_diffrn_orient_matrix_UB_21 -0.1399184000
_diffrn_orient_matrix_UB_22 0.0196063000
_diffrn_orient_matrix_UB_23 0.0052470000
_diffrn_orient_matrix_UB_31 0.0844936000
_diffrn_orient_matrix_UB_32 0.0512802000
_diffrn_orient_matrix_UB_33 0.0985754000
_diffrn_radiation_monochromator mirror
_diffrn_radiation_probe x-ray
_diffrn_radiation_type CuK\a
_diffrn_radiation_wavelength 1.54184
_diffrn_reflns_av_R_equivalents 0.0310
_diffrn_reflns_av_unetI/netI 0.0423
_diffrn_reflns_limit_h_max 11
_diffrn_reflns_limit_h_min -11
_diffrn_reflns_limit_k_max 17
_diffrn_reflns_limit_k_min -13
_diffrn_reflns_limit_l_max 18
_diffrn_reflns_limit_l_min -18
_diffrn_reflns_number 12596
_diffrn_reflns_theta_full 66.97
_diffrn_reflns_theta_max 66.97
_diffrn_reflns_theta_min 3.02
_diffrn_source 'micro-focus sealed X-ray tube'
_diffrn_source_type 'SuperNova (Cu) X-ray Source'
_exptl_absorpt_coefficient_mu 2.452
_exptl_absorpt_correction_T_max 1.000
_exptl_absorpt_correction_T_min 0.475
_exptl_absorpt_correction_type gaussian
_exptl_absorpt_process_details
'CrysAlisPro 1.171.38.43i (Rigaku Oxford Diffraction, 2015) Numerical absorption correction based on gaussian integration over a multifaceted crystal model Empirical absorption correction using spherical harmonics, implemented in SCALE3 ABSPACK scaling algorithm.'
_exptl_crystal_colour 'metallic dark red'
_exptl_crystal_colour_lustre metallic
_exptl_crystal_colour_modifier dark
_exptl_crystal_colour_primary red
_exptl_crystal_density_diffrn 1.326
_exptl_crystal_density_method 'not measured'
_exptl_crystal_description triclinic
_exptl_crystal_F_000 888
_exptl_crystal_size_max 0.245
_exptl_crystal_size_mid 0.181
_exptl_crystal_size_min 0.084
_refine_diff_density_max 0.314
_refine_diff_density_min -0.298
_refine_diff_density_rms 0.046
_refine_ls_extinction_method none
_refine_ls_goodness_of_fit_ref 1.139
_refine_ls_hydrogen_treatment constr
_refine_ls_matrix_type full
_refine_ls_number_parameters 531
_refine_ls_number_reflns 7383
_refine_ls_number_restraints 0
_refine_ls_restrained_S_all 1.139
_refine_ls_R_factor_all 0.0606
_refine_ls_R_factor_gt 0.0495
_refine_ls_shift/su_max 0.001
_refine_ls_shift/su_mean 0.000
_refine_ls_structure_factor_coef Fsqd
_refine_ls_weighting_details 'calc w=1/[\s^2^(Fo^2^)+(0.0668P)^2^+1.0115P] where P=(Fo^2^+2Fc^2^)/3'
_refine_ls_weighting_scheme calc
_refine_ls_wR_factor_gt 0.1576
_refine_ls_wR_factor_ref 0.1652
_reflns_number_gt 6129
_reflns_number_total 7383
_reflns_threshold_expression >2sigma(I)
_cod_data_source_file ao8b02116_si_003.cif
_cod_data_source_block sbl_126_rt_cu
_cod_depositor_comments
;

2020-04-07
Z value and formula fixed to values more according to usual
chemical conventions.                 miguel
;
_cod_original_formula_sum 'C46 H44 N4 O4 S4'
_cod_original_formula_weight 845.09
_cod_original_formula_moiety '2(C23 H22 N2 O2 S2)'
_cod_original_formula_units_Z 2
_cod_original_cell_volume 2116.64(15)
_cod_database_code 4515855
_chemical_oxdiff_formula 'C92 H88 N8 O8 S8'
_reflns_odcompleteness_completeness 97.75
_reflns_odcompleteness_iscentric 1
_reflns_odcompleteness_theta 66.97
_olex2_refinement_description
;
1. Fixed Uiso
 At 1.2 times of:
  All C(H) groups
 At 1.5 times of:
  All C(H,H,H) groups, All O(H) groups
2.a Aromatic/amide H refined with riding coordinates:
 C26(H26), C6(H6), C25(H25), C28(H28), C29(H29), C7(H7), C4(H4), C37(H37),
 C15(H15), C21(H21), C8(H8), C20(H20), C3(H3), C39(H39), C34(H34), C30(H30),
 C12(H12), C40(H40), C43(H43), C17(H17), C10(H10), C42(H42), C32(H32), C18(H18)
2.b Idealised Me refined as rotating group:
 C23(H23A,H23B,H23C), C1(H1A,H1B,H1C), C46(H46A,H46B,H46C), C45(H45A,H45B,
 H45C), C44(H44A,H44B,H44C), C22(H22A,H22B,H22C)
2.c Idealised tetrahedral OH refined as rotating group:
 O2(H2), O4(H4A)
;
_olex2_date_sample_data_collection 2016-04-11
_olex2_submission_special_instructions 'No special instructions were received'
_oxdiff_exptl_absorpt_empirical_details
;
Empirical correction (ABSPACK) includes:
- Absorption correction using spherical harmonics
- Frame scaling
;
_oxdiff_exptl_absorpt_empirical_full_max 1.842
_oxdiff_exptl_absorpt_empirical_full_min 0.211

loop_
_space_group_symop_id
_space_group_symop_operation_xyz
1 'x, y, z'
2 '-x, -y, -z'

loop_
_atom_site_label
_atom_site_type_symbol
_atom_site_fract_x
_atom_site_fract_y
_atom_site_fract_z
_atom_site_U_iso_or_equiv
_atom_site_adp_type
_atom_site_occupancy
_atom_site_calc_flag
_atom_site_refinement_flags_posn
S1 S 0.73460(13) 0.40722(5) 0.34795(9) 0.0839(3) Uani 1 d .
S3 S 0.24488(11) 0.40115(5) 0.30834(7) 0.0706(3) Uani 1 d .
S4 S 1.04628(10) 1.38145(6) -0.03362(6) 0.0667(2) Uani 1 d .
S2 S 1.50052(13) 1.29431(8) -0.10423(7) 0.0822(3) Uani 1 d .
O2 O 1.0520(2) 0.95416(13) 0.18601(14) 0.0529(5) Uani 1 d .
H2 H 1.0980 0.9887 0.1584 0.079 Uiso 1 calc GR
O4 O 0.5317(3) 0.96861(14) 0.17906(16) 0.0609(5) Uani 1 d .
H4A H 0.5732 1.0066 0.1519 0.091 Uiso 1 calc GR
O3 O 0.3646(3) 1.15986(13) 0.41887(15) 0.0583(5) Uani 1 d .
O1 O 0.8680(3) 1.16688(13) 0.39786(16) 0.0602(5) Uani 1 d .
C23 C 0.2961(5) 0.3740(3) 0.4210(3) 0.0961(15) Uani 1 d .
H23A H 0.2902 0.3090 0.4185 0.144 Uiso 1 calc GR
H23B H 0.2306 0.3856 0.4509 0.144 Uiso 1 calc GR
H23C H 0.3953 0.4126 0.4544 0.144 Uiso 1 calc GR
C26 C 0.3305(3) 0.67457(19) 0.4100(2) 0.0492(6) Uani 1 d .
H26 H 0.3557 0.7114 0.4661 0.059 Uiso 1 calc R
N4 N 0.6479(3) 1.13492(17) 0.13754(16) 0.0518(5) Uani 1 d .
N2 N 1.1567(3) 1.10939(16) 0.12637(16) 0.0501(5) Uani 1 d .
N3 N 0.3358(3) 0.81422(15) 0.34045(17) 0.0488(5) Uani 1 d .
N1 N 0.8314(3) 0.81690(15) 0.34331(17) 0.0490(5) Uani 1 d .
C1 C 0.9102(6) 0.3928(3) 0.3878(3) 0.1013(15) Uani 1 d .
H1A H 0.9594 0.4083 0.3437 0.152 Uiso 1 calc GR
H1B H 0.8992 0.3287 0.3965 0.152 Uiso 1 calc GR
H1C H 0.9674 0.4335 0.4448 0.152 Uiso 1 calc GR
C6 C 0.9294(3) 0.68470(18) 0.3494(2) 0.0486(6) Uani 1 d .
H6 H 1.0211 0.7249 0.3524 0.058 Uiso 1 calc R
C25 C 0.3106(3) 0.57906(19) 0.4062(2) 0.0516(6) Uani 1 d .
H25 H 0.3245 0.5526 0.4597 0.062 Uiso 1 calc R
C28 C 0.2697(3) 0.65912(19) 0.2480(2) 0.0486(6) Uani 1 d .
H28 H 0.2547 0.6853 0.1943 0.058 Uiso 1 calc R
C29 C 0.2482(3) 0.56403(19) 0.2441(2) 0.0516(6) Uani 1 d .
H29 H 0.2186 0.5268 0.1877 0.062 Uiso 1 calc R
C7 C 0.9093(3) 0.58969(19) 0.3509(2) 0.0527(7) Uani 1 d .
H7 H 0.9873 0.5668 0.3553 0.063 Uiso 1 calc R
C14 C 1.0045(3) 1.00527(17) 0.23723(18) 0.0428(5) Uani 1 d .
C36 C 0.4901(3) 1.01393(18) 0.23840(18) 0.0455(6) Uani 1 d .
C4 C 0.6791(3) 0.6594(2) 0.3397(2) 0.0555(7) Uani 1 d .
H4 H 0.6018 0.6826 0.3371 0.067 Uiso 1 calc R
C46 C 0.2997(4) 1.1146(2) 0.4807(2) 0.0592(7) Uani 1 d .
H46A H 0.2094 1.0659 0.4472 0.089 Uiso 1 calc GR
H46B H 0.2794 1.1596 0.5168 0.089 Uiso 1 calc GR
H46C H 0.3662 1.0876 0.5200 0.089 Uiso 1 calc GR
C5 C 0.8155(3) 0.72042(17) 0.34359(18) 0.0441(6) Uani 1 d .
C13 C 1.0286(3) 1.10234(17) 0.23373(18) 0.0438(6) Uani 1 d .
C37 C 0.5981(3) 1.16905(19) 0.19342(19) 0.0490(6) Uani 1 d .
H37 H 0.6139 1.2334 0.2010 0.059 Uiso 1 calc R
C15 C 1.1042(3) 1.15097(18) 0.17576(19) 0.0482(6) Uani 1 d .
H15 H 1.1152 1.2144 0.1743 0.058 Uiso 1 calc R
C16 C 1.2390(3) 1.15907(19) 0.07496(19) 0.0483(6) Uani 1 d .
C21 C 1.2457(4) 1.1086(2) -0.0006(2) 0.0567(7) Uani 1 d .
H21 H 1.1951 1.0445 -0.0155 0.068 Uiso 1 calc R
C45 C 0.8032(4) 1.1272(2) 0.4622(2) 0.0580(7) Uani 1 d .
H45A H 0.7139 1.0768 0.4309 0.087 Uiso 1 calc GR
H45B H 0.7814 1.1745 0.4942 0.087 Uiso 1 calc GR
H45C H 0.8706 1.1034 0.5049 0.087 Uiso 1 calc GR
C9 C 0.9297(3) 0.96183(17) 0.29363(18) 0.0431(6) Uani 1 d .
C27 C 0.3137(3) 0.71611(17) 0.33153(19) 0.0439(6) Uani 1 d .
C35 C 0.5182(3) 1.11219(18) 0.24563(18) 0.0454(6) Uani 1 d .
C24 C 0.2698(3) 0.52288(18) 0.3227(2) 0.0492(6) Uani 1 d .
C8 C 0.9026(3) 0.86097(17) 0.29611(19) 0.0467(6) Uani 1 d .
H8 H 0.9395 0.8284 0.2614 0.056 Uiso 1 calc R
C31 C 0.4194(3) 0.96369(18) 0.29387(19) 0.0451(6) Uani 1 d .
C20 C 1.3252(4) 1.1515(2) -0.0534(2) 0.0596(7) Uani 1 d .
H20 H 1.3266 1.1167 -0.1042 0.072 Uiso 1 calc R
C38 C 0.7366(3) 1.1953(2) 0.09479(19) 0.0496(6) Uani 1 d .
C3 C 0.6584(3) 0.5648(2) 0.3398(2) 0.0603(8) Uani 1 d .
H3 H 0.5662 0.5245 0.3356 0.072 Uiso 1 calc R
C39 C 0.8080(4) 1.2914(2) 0.1264(2) 0.0608(8) Uani 1 d .
H39 H 0.7935 1.3194 0.1761 0.073 Uiso 1 calc R
C34 C 0.4733(3) 1.15641(18) 0.30686(19) 0.0478(6) Uani 1 d .
H34 H 0.4911 1.2210 0.3113 0.057 Uiso 1 calc R
C2 C 0.7731(3) 0.52888(18) 0.3459(2) 0.0514(6) Uani 1 d .
C30 C 0.3944(3) 0.86201(18) 0.2890(2) 0.0483(6) Uani 1 d .
H30 H 0.4225 0.8319 0.2469 0.058 Uiso 1 calc R
C12 C 0.9795(3) 1.15223(17) 0.2886(2) 0.0473(6) Uani 1 d .
H12 H 0.9949 1.2159 0.2864 0.057 Uiso 1 calc R
C40 C 0.8985(4) 1.3444(2) 0.0852(2) 0.0603(8) Uani 1 d .
H40 H 0.9438 1.4083 0.1069 0.072 Uiso 1 calc R
C33 C 0.4025(3) 1.10677(18) 0.36160(19) 0.0451(6) Uani 1 d .
C43 C 0.7612(4) 1.1565(2) 0.0208(2) 0.0567(7) Uani 1 d .
H43 H 0.7147 1.0928 -0.0014 0.068 Uiso 1 calc R
C17 C 1.3198(3) 1.2543(2) 0.0976(2) 0.0548(7) Uani 1 d .
H17 H 1.3187 1.2893 0.1485 0.066 Uiso 1 calc R
C10 C 0.8829(3) 1.01409(17) 0.34847(19) 0.0456(6) Uani 1 d .
H10 H 0.8343 0.9848 0.3867 0.055 Uiso 1 calc R
C44 C 1.0672(4) 1.3048(3) -0.1169(3) 0.0773(10) Uani 1 d .
H44A H 0.9743 1.2768 -0.1647 0.116 Uiso 1 calc GR
H44B H 1.1002 1.2563 -0.0885 0.116 Uiso 1 calc GR
H44C H 1.1385 1.3400 -0.1423 0.116 Uiso 1 calc GR
C42 C 0.8532(4) 1.2098(2) -0.0210(2) 0.0577(7) Uani 1 d .
H42 H 0.8675 1.1820 -0.0710 0.069 Uiso 1 calc R
C41 C 0.9242(3) 1.3048(2) 0.01139(19) 0.0509(6) Uani 1 d .
C22 C 1.5479(8) 1.4156(4) -0.0735(5) 0.140(3) Uani 1 d .
H22A H 1.5899 1.4475 -0.1158 0.210 Uiso 1 calc GR
H22B H 1.6185 1.4346 -0.0130 0.210 Uiso 1 calc GR
H22C H 1.4612 1.4314 -0.0749 0.210 Uiso 1 calc GR
C11 C 0.9085(3) 1.10930(17) 0.3463(2) 0.0460(6) Uani 1 d .
C19 C 1.4036(3) 1.2468(2) -0.0313(2) 0.0548(7) Uani 1 d .
C32 C 0.3762(3) 1.01071(18) 0.35532(19) 0.0456(6) Uani 1 d .
H32 H 0.3294 0.9771 0.3924 0.055 Uiso 1 calc R
C18 C 1.4014(4) 1.2973(2) 0.0452(2) 0.0584(7) Uani 1 d .
H18 H 1.4556 1.3609 0.0614 0.070 Uiso 1 calc R

loop_
_atom_site_aniso_label
_atom_site_aniso_U_11
_atom_site_aniso_U_22
_atom_site_aniso_U_33
_atom_site_aniso_U_23
_atom_site_aniso_U_13
_atom_site_aniso_U_12
S1 0.1095(8) 0.0315(4) 0.1302(9) 0.0186(4) 0.0696(7) 0.0190(4)
S3 0.0864(6) 0.0334(3) 0.0883(6) 0.0056(3) 0.0294(5) 0.0137(3)
S4 0.0731(5) 0.0668(5) 0.0681(5) 0.0195(4) 0.0369(4) 0.0184(4)
S2 0.1015(7) 0.0905(7) 0.0835(6) 0.0319(5) 0.0616(6) 0.0378(6)
O2 0.0642(12) 0.0386(9) 0.0627(12) 0.0089(8) 0.0296(10) 0.0174(9)
O4 0.0753(14) 0.0454(10) 0.0678(13) 0.0040(9) 0.0377(11) 0.0140(10)
O3 0.0785(14) 0.0394(10) 0.0706(13) 0.0121(9) 0.0411(11) 0.0214(9)
O1 0.0785(14) 0.0355(9) 0.0834(14) 0.0124(9) 0.0446(12) 0.0236(9)
C23 0.108(3) 0.0497(19) 0.106(3) 0.019(2) -0.004(3) 0.030(2)
C26 0.0530(15) 0.0400(13) 0.0556(15) 0.0061(11) 0.0189(13) 0.0159(11)
N4 0.0533(13) 0.0493(13) 0.0479(12) 0.0096(10) 0.0145(11) 0.0112(10)
N2 0.0521(13) 0.0434(12) 0.0547(13) 0.0124(10) 0.0176(11) 0.0145(10)
N3 0.0518(13) 0.0353(11) 0.0633(14) 0.0104(10) 0.0216(11) 0.0167(9)
N1 0.0585(14) 0.0333(11) 0.0631(14) 0.0128(10) 0.0269(11) 0.0184(9)
C1 0.150(4) 0.050(2) 0.110(3) 0.018(2) 0.030(3) 0.055(2)
C6 0.0479(15) 0.0355(12) 0.0662(17) 0.0122(11) 0.0242(13) 0.0126(11)
C25 0.0535(16) 0.0413(14) 0.0603(16) 0.0125(12) 0.0179(13) 0.0159(12)
C28 0.0466(14) 0.0428(13) 0.0543(15) 0.0094(11) 0.0167(12) 0.0109(11)
C29 0.0500(15) 0.0414(14) 0.0576(16) 0.0006(12) 0.0170(13) 0.0081(11)
C7 0.0568(16) 0.0390(13) 0.0735(18) 0.0149(12) 0.0293(14) 0.0225(12)
C14 0.0416(13) 0.0352(12) 0.0482(13) 0.0050(10) 0.0102(11) 0.0124(10)
C36 0.0440(14) 0.0400(13) 0.0494(14) 0.0039(11) 0.0128(11) 0.0121(10)
C4 0.0511(16) 0.0447(14) 0.082(2) 0.0195(14) 0.0317(15) 0.0206(12)
C46 0.0681(19) 0.0546(16) 0.0610(17) 0.0095(13) 0.0308(15) 0.0185(14)
C5 0.0529(15) 0.0327(12) 0.0522(14) 0.0102(10) 0.0227(12) 0.0156(10)
C13 0.0417(13) 0.0356(12) 0.0518(14) 0.0106(10) 0.0119(11) 0.0120(10)
C37 0.0493(15) 0.0434(13) 0.0524(15) 0.0125(11) 0.0143(12) 0.0135(11)
C15 0.0471(14) 0.0379(12) 0.0578(15) 0.0130(11) 0.0152(12) 0.0123(11)
C16 0.0500(15) 0.0470(14) 0.0500(14) 0.0125(11) 0.0163(12) 0.0177(11)
C21 0.0610(18) 0.0502(15) 0.0610(17) 0.0077(13) 0.0193(14) 0.0218(13)
C45 0.0672(19) 0.0500(15) 0.0643(18) 0.0064(13) 0.0291(15) 0.0227(14)
C9 0.0444(13) 0.0304(12) 0.0518(14) 0.0075(10) 0.0118(11) 0.0119(10)
C27 0.0374(12) 0.0364(12) 0.0605(15) 0.0084(11) 0.0189(11) 0.0128(10)
C35 0.0432(14) 0.0404(13) 0.0487(14) 0.0097(11) 0.0110(11) 0.0117(10)
C24 0.0418(14) 0.0354(12) 0.0686(17) 0.0057(12) 0.0188(13) 0.0095(10)
C8 0.0570(16) 0.0322(12) 0.0541(15) 0.0067(11) 0.0205(13) 0.0169(11)
C31 0.0425(13) 0.0356(12) 0.0531(14) 0.0061(10) 0.0116(11) 0.0108(10)
C20 0.0663(19) 0.0664(19) 0.0551(16) 0.0078(14) 0.0235(15) 0.0309(15)
C38 0.0501(15) 0.0512(15) 0.0454(14) 0.0107(11) 0.0145(12) 0.0139(12)
C3 0.0532(17) 0.0427(14) 0.089(2) 0.0146(14) 0.0357(16) 0.0082(12)
C39 0.0666(19) 0.0556(17) 0.0531(16) -0.0024(13) 0.0253(15) 0.0052(14)
C34 0.0508(15) 0.0351(12) 0.0565(15) 0.0104(11) 0.0155(12) 0.0139(11)
C2 0.0660(18) 0.0334(12) 0.0612(16) 0.0099(11) 0.0306(14) 0.0147(12)
C30 0.0476(14) 0.0373(13) 0.0600(16) 0.0050(11) 0.0191(13) 0.0126(11)
C12 0.0481(14) 0.0313(12) 0.0614(16) 0.0108(11) 0.0159(12) 0.0128(10)
C40 0.0658(19) 0.0509(16) 0.0554(16) 0.0006(13) 0.0225(15) 0.0043(14)
C33 0.0453(14) 0.0372(12) 0.0527(14) 0.0079(11) 0.0150(11) 0.0142(10)
C43 0.0667(18) 0.0462(15) 0.0568(16) 0.0078(12) 0.0194(14) 0.0186(13)
C17 0.0637(18) 0.0502(15) 0.0531(15) 0.0088(12) 0.0263(14) 0.0144(13)
C10 0.0483(14) 0.0339(12) 0.0558(15) 0.0104(11) 0.0182(12) 0.0132(10)
C44 0.076(2) 0.100(3) 0.076(2) 0.023(2) 0.0392(19) 0.043(2)
C42 0.0718(19) 0.0580(17) 0.0520(15) 0.0102(13) 0.0269(15) 0.0268(14)
C41 0.0501(15) 0.0557(16) 0.0466(14) 0.0139(12) 0.0145(12) 0.0171(12)
C22 0.201(7) 0.085(3) 0.176(6) 0.029(3) 0.148(6) 0.017(4)
C11 0.0468(14) 0.0338(12) 0.0596(15) 0.0085(11) 0.0183(12) 0.0152(10)
C19 0.0557(16) 0.0647(17) 0.0542(16) 0.0196(13) 0.0239(13) 0.0266(14)
C32 0.0441(14) 0.0397(13) 0.0521(14) 0.0112(11) 0.0156(11) 0.0118(10)
C18 0.0641(18) 0.0507(16) 0.0642(18) 0.0141(13) 0.0287(15) 0.0153(13)

loop_
_atom_type_symbol
_atom_type_description
_atom_type_scat_dispersion_real
_atom_type_scat_dispersion_imag
_atom_type_scat_source
C C 0.0181 0.0091 'International Tables Vol C Tables 4.2.6.8 and 6.1.1.4'
H H 0.0000 0.0000 'International Tables Vol C Tables 4.2.6.8 and 6.1.1.4'
N N 0.0311 0.0180 'International Tables Vol C Tables 4.2.6.8 and 6.1.1.4'
O O 0.0492 0.0322 'International Tables Vol C Tables 4.2.6.8 and 6.1.1.4'
S S 0.3331 0.5567 'International Tables Vol C Tables 4.2.6.8 and 6.1.1.4'

loop_
_exptl_crystal_face_index_h
_exptl_crystal_face_index_k
_exptl_crystal_face_index_l
_exptl_crystal_face_perp_dist
0 4 8 0.0693
0 -4 -8 0.0693
0 9 -3 0.0545
6 -6 -2 0.0934
1 -2 9 0.0938
-1 2 -9 0.0938
-6 6 1 0.1259
0 8 4 0.0538
2 8 -4 0.0588
6 0 -2 0.0959
-6 0 2 0.1374
2 8 0 0.0492
-3 10 -1 0.0763
0 -9 1 0.0265
-1 1 10 0.0793

loop_
_geom_angle_atom_site_label_1
_geom_angle_atom_site_label_2
_geom_angle_atom_site_label_3
_geom_angle
C2 S1 C1 104.13(18)
C24 S3 C23 104.88(17)
C41 S4 C44 103.36(17)
C22 S2 C19 103.76(19)
C33 O3 C46 118.0(2)
C11 O1 C45 117.5(2)
C27 C26 C25 121.2(3)
C37 N4 C38 120.2(2)
C15 N2 C16 121.3(2)
C30 N3 C27 119.0(2)
C8 N1 C5 118.3(2)
C5 C6 C7 121.0(3)
C26 C25 C24 120.0(3)
C29 C28 C27 120.4(3)
C28 C29 C24 121.3(3)
C2 C7 C6 120.1(3)
O2 C14 C13 121.0(2)
O2 C14 C9 119.6(2)
C9 C14 C13 119.4(2)
O4 C36 C35 120.8(2)
O4 C36 C31 119.8(2)
C31 C36 C35 119.4(2)
C3 C4 C5 120.2(3)
C6 C5 N1 123.0(2)
C6 C5 C4 118.8(2)
C4 C5 N1 118.1(2)
C14 C13 C15 121.8(2)
C12 C13 C14 119.0(2)
C12 C13 C15 119.2(2)
N4 C37 C35 123.1(3)
N2 C15 C13 121.9(2)
C21 C16 N2 117.8(3)
C21 C16 C17 118.1(3)
C17 C16 N2 124.0(3)
C20 C21 C16 121.4(3)
C14 C9 C8 119.4(2)
C14 C9 C10 120.2(2)
C10 C9 C8 120.4(2)
C26 C27 N3 118.1(2)
C26 C27 C28 118.4(2)
C28 C27 N3 123.4(3)
C36 C35 C37 122.0(3)
C34 C35 C36 119.3(2)
C34 C35 C37 118.6(2)
C25 C24 S3 124.7(2)
C29 C24 S3 116.6(2)
C29 C24 C25 118.6(2)
N1 C8 C9 122.5(2)
C36 C31 C30 119.7(2)
C36 C31 C32 119.8(2)
C32 C31 C30 120.5(2)
C21 C20 C19 120.2(3)
C39 C38 N4 123.9(3)
C43 C38 N4 118.4(3)
C43 C38 C39 117.7(3)
C4 C3 C2 121.0(3)
C40 C39 C38 120.9(3)
C33 C34 C35 121.4(2)
C7 C2 S1 124.2(2)
C7 C2 C3 118.9(2)
C3 C2 S1 116.9(2)
N3 C30 C31 121.9(3)
C11 C12 C13 121.5(2)
C39 C40 C41 121.1(3)
O3 C33 C34 114.9(2)
O3 C33 C32 125.7(2)
C34 C33 C32 119.4(2)
C38 C43 C42 121.7(3)
C18 C17 C16 120.6(3)
C11 C10 C9 120.5(3)
C43 C42 C41 120.0(3)
C40 C41 S4 116.2(2)
C42 C41 S4 125.3(2)
C42 C41 C40 118.5(3)
O1 C11 C12 115.6(2)
O1 C11 C10 125.0(3)
C12 C11 C10 119.4(2)
C20 C19 S2 116.2(2)
C18 C19 S2 124.7(3)
C18 C19 C20 119.0(3)
C33 C32 C31 120.7(2)
C17 C18 C19 120.7(3)

loop_
_geom_bond_atom_site_label_1
_geom_bond_atom_site_label_2
_geom_bond_distance
S1 C1 1.766(5)
S1 C2 1.762(3)
S3 C23 1.774(4)
S3 C24 1.767(3)
S4 C44 1.787(4)
S4 C41 1.763(3)
S2 C22 1.748(5)
S2 C19 1.758(3)
O2 C14 1.351(3)
O4 C36 1.349(3)
O3 C46 1.414(3)
O3 C33 1.370(3)
O1 C45 1.416(4)
O1 C11 1.371(3)
C26 C25 1.388(4)
C26 C27 1.386(4)
N4 C37 1.276(4)
N4 C38 1.419(4)
N2 C15 1.280(4)
N2 C16 1.409(4)
N3 C27 1.420(3)
N3 C30 1.265(4)
N1 C5 1.414(3)
N1 C8 1.258(4)
C6 C7 1.387(4)
C6 C5 1.379(4)
C25 C24 1.389(4)
C28 C29 1.379(4)
C28 C27 1.390(4)
C29 C24 1.384(4)
C7 C2 1.385(4)
C14 C13 1.416(3)
C14 C9 1.390(4)
C36 C35 1.414(4)
C36 C31 1.395(4)
C4 C5 1.393(4)
C4 C3 1.376(4)
C13 C15 1.444(4)
C13 C12 1.389(4)
C37 C35 1.450(4)
C16 C21 1.392(4)
C16 C17 1.392(4)
C21 C20 1.371(4)
C9 C8 1.467(3)
C9 C10 1.395(4)
C35 C34 1.383(4)
C31 C30 1.471(3)
C31 C32 1.397(4)
C20 C19 1.387(5)
C38 C39 1.399(4)
C38 C43 1.380(4)
C3 C2 1.388(4)
C39 C40 1.362(4)
C34 C33 1.382(4)
C12 C11 1.383(4)
C40 C41 1.390(4)
C33 C32 1.384(4)
C43 C42 1.382(4)
C17 C18 1.379(4)
C10 C11 1.384(3)
C42 C41 1.386(4)
C19 C18 1.385(4)

loop_
_geom_hbond_atom_site_label_D
_geom_hbond_atom_site_label_H
_geom_hbond_atom_site_label_A
_geom_hbond_distance_DH
_geom_hbond_distance_HA
_geom_hbond_distance_DA
_geom_hbond_angle_DHA
_geom_hbond_site_symmetry_A
O2 H2 N2 0.82 1.88 2.610(3) 147.3 .
O4 H4A N4 0.82 1.91 2.641(3) 147.9 .
C23 H23A O3 0.96 2.56 3.483(4) 161.0 1_545
C1 H1B O1 0.96 2.36 3.319(4) 172.7 1_545
C20 H20 O4 0.93 2.63 3.457(4) 148.6 2_775

loop_
_exptl_oxdiff_crystal_face_indexfrac_h
_exptl_oxdiff_crystal_face_indexfrac_k
_exptl_oxdiff_crystal_face_indexfrac_l
_exptl_oxdiff_crystal_face_x
_exptl_oxdiff_crystal_face_y
_exptl_oxdiff_crystal_face_z
0.0079 4.0097 8.0071 0.0820 0.1195 0.9956
-0.0079 -4.0097 -8.0071 -0.0820 -0.1195 -0.9956
-0.0056 8.9789 -2.9997 0.9470 0.1611 0.1643
5.9961 -6.0025 -2.0104 -0.2105 -0.9672 0.0007
1.0100 -1.9796 9.0050 -0.4671 -0.1329 0.8715
-1.0100 1.9796 -9.0050 0.4671 0.1329 -0.8715
-5.9972 6.0004 1.0096 0.2468 0.9621 -0.0995
0.0025 7.9949 4.0053 0.5997 0.1774 0.8050
1.9925 7.9757 -4.0032 0.9821 -0.1434 0.1827
5.9946 -0.0124 -2.0087 0.3482 -0.8495 0.3079
-5.9946 0.0124 2.0087 -0.3482 0.8495 -0.3079
1.9970 7.9839 -0.0001 0.8368 -0.1229 0.5781
-3.0020 9.9855 -0.9944 0.8297 0.6106 0.1604
0.0034 -8.9830 0.9982 -0.8744 -0.1714 -0.3620
-0.9885 1.0202 10.0090 -0.3160 0.2108 0.9554
